data_7046823
loop_
_publ_author_name
'Fiorini, Valentina'
'Bergamini, Linda'
'Monti, Nicola'
'Zacchini, Stefano'
'Plush, Sally E.'
'Massi, Massimiliano'
'Hochkoeppler, Alejandro'
'Stefan, Alessandra'
'Stagni, Stefano'

_publ_section_title
;
 Luminescent protein staining with Re(i) tetrazolato complexes.
;
_journal_issue 28
_journal_name_full 'Dalton transactions (Cambridge, England : 2003)'
_journal_page_first 9400
_journal_page_last 9410
_journal_paper_doi 10.1039/c8dt02052c
_journal_volume 47
_journal_year 2018
_chemical_formula_sum 'C36 H25 N6 O3 Re'
_chemical_formula_weight 775.82
_space_group_crystal_system orthorhombic
_space_group_IT_number 61
_space_group_name_Hall '-P 2ac 2ab'
_space_group_name_H-M_alt 'P b c a'
_symmetry_space_group_name_Hall '-P 2ac 2ab'
_symmetry_space_group_name_H-M 'P b c a'
_atom_sites_solution_hydrogens geom
_audit_creation_method SHELXL-2014/7
_audit_update_record
;
2018-05-16 deposited with the CCDC.
2018-06-22 downloaded from the CCDC.
;
_cell_angle_alpha 90
_cell_angle_beta 90
_cell_angle_gamma 90
_cell_formula_units_Z 8
_cell_length_a 10.9090(8)
_cell_length_b 22.6914(18)
_cell_length_c 24.2243(19)
_cell_measurement_reflns_used 9677
_cell_measurement_temperature 100(2)
_cell_measurement_theta_max 28.7505
_cell_measurement_theta_min 2.2355
_cell_volume 5996.5(8)
_computing_cell_refinement 'APEX3 (Bruker AXS, 2015)'
_computing_data_collection 'APEX3 (Bruker AXS, 2015)'
_computing_data_reduction 'SAINT (Bruker AXS, 2015)'
_computing_molecular_graphics 'ORTEPIII (Johnson, 1996)'
_computing_publication_material 'XCIF 2014/2 (Bruker AXS, 2014)'
_computing_structure_refinement 'SHELXL-2014/7 (Sheldrick, 2014)'
_computing_structure_solution 'SHELXT (Sheldrick, 2015)'
_diffrn_ambient_temperature 100(2)
_diffrn_measured_fraction_theta_full 1.000
_diffrn_measured_fraction_theta_max 1.000
_diffrn_measurement_device_type 'CCD area detector'
_diffrn_measurement_method 'phi and omega scans'
_diffrn_radiation_monochromator graphite
_diffrn_radiation_source 'fine-focus sealed tube'
_diffrn_radiation_type MoK\a
_diffrn_radiation_wavelength 0.71073
_diffrn_reflns_av_R_equivalents 0.0493
_diffrn_reflns_av_unetI/netI 0.0213
_diffrn_reflns_Laue_measured_fraction_full 1.000
_diffrn_reflns_Laue_measured_fraction_max 1.000
_diffrn_reflns_limit_h_max 13
_diffrn_reflns_limit_h_min -13
_diffrn_reflns_limit_k_max 28
_diffrn_reflns_limit_k_min -28
_diffrn_reflns_limit_l_max 30
_diffrn_reflns_limit_l_min -30
_diffrn_reflns_number 81467
_diffrn_reflns_point_group_measured_fraction_full 1.000
_diffrn_reflns_point_group_measured_fraction_max 1.000
_diffrn_reflns_theta_full 25.242
_diffrn_reflns_theta_max 26.999
_diffrn_reflns_theta_min 1.681
_exptl_absorpt_coefficient_mu 4.102
_exptl_absorpt_correction_T_max 0.7458
_exptl_absorpt_correction_T_min 0.4837
_exptl_absorpt_correction_type empirical
_exptl_absorpt_process_details
; 
 Data were corrected for Lorentz polarization and absorption
 effects (empirical absorption correction SADABS).
 R(int) =  0.1210 (selected reflections only, before parameter refinement)
 R(int) =  0.0561(selected reflections only, after parameter refinement)
;
_exptl_crystal_colour yellow
_exptl_crystal_density_diffrn 1.719
_exptl_crystal_description prism
_exptl_crystal_F_000 3056
_exptl_crystal_size_max 0.160
_exptl_crystal_size_mid 0.130
_exptl_crystal_size_min 0.120
_refine_diff_density_max 1.069
_refine_diff_density_min -2.060
_refine_diff_density_rms 0.117
_refine_ls_extinction_method none
_refine_ls_goodness_of_fit_ref 1.189
_refine_ls_hydrogen_treatment constr
_refine_ls_matrix_type full
_refine_ls_number_parameters 417
_refine_ls_number_reflns 6538
_refine_ls_number_restraints 0
_refine_ls_restrained_S_all 1.189
_refine_ls_R_factor_all 0.0417
_refine_ls_R_factor_gt 0.0333
_refine_ls_shift/su_max 0.002
_refine_ls_shift/su_mean 0.000
_refine_ls_structure_factor_coef Fsqd
_refine_ls_weighting_details 'w=1/[\s^2^(Fo^2^)+26.7164P] where P=(Fo^2^+2Fc^2^)/3'
_refine_ls_weighting_scheme calc
_refine_ls_wR_factor_gt 0.0528
_refine_ls_wR_factor_ref 0.0548
_reflns_Friedel_coverage 0.000
_reflns_number_gt 5667
_reflns_number_total 6538
_reflns_threshold_expression 'I > 2\s(I)'
_cod_data_source_file c8dt02052c2.cif
_cod_data_source_block pbca_a
_cod_depositor_comments 'Adding full bibliography for 7046823.cif.'
_cod_database_code 7046823
_shelx_shelxl_version_number 2014/7
_shelx_space_group_comment
;
The symmetry employed for this shelxl refinement is uniquely defined
by the following loop, which should always be used as a source of
symmetry information in preference to the above space-group names.
They are only intended as comments.
;
_shelx_estimated_absorpt_t_min 0.560
_shelx_estimated_absorpt_t_max 0.639

loop_
_space_group_symop_operation_xyz
'x, y, z'
'-x+1/2, -y, z+1/2'
'-x, y+1/2, -z+1/2'
'x+1/2, -y+1/2, -z'
'-x, -y, -z'
'x-1/2, y, -z-1/2'
'x, -y-1/2, z-1/2'
'-x-1/2, y-1/2, z'

loop_
_atom_site_label
_atom_site_type_symbol
_atom_site_fract_x
_atom_site_fract_y
_atom_site_fract_z
_atom_site_U_iso_or_equiv
_atom_site_adp_type
_atom_site_occupancy
_atom_site_site_symmetry_order
_atom_site_calc_flag
_atom_site_refinement_flags_posn
_atom_site_refinement_flags_adp
Re1 Re 0.54631(2) 0.55259(2) 0.33480(2) 0.00846(4) Uani 1 1 d . .
N1 N 0.3585(3) 0.71075(14) 0.37299(13) 0.0148(7) Uani 1 1 d . .
N2 N 0.4312(3) 0.67605(14) 0.34337(12) 0.0133(7) Uani 1 1 d . .
N3 N 0.4526(3) 0.62728(13) 0.37171(12) 0.0105(6) Uani 1 1 d . .
N4 N 0.3938(3) 0.62858(14) 0.42082(12) 0.0122(7) Uani 1 1 d . .
N5 N 0.6618(3) 0.55114(14) 0.40921(11) 0.0095(6) Uani 1 1 d . .
N6 N 0.6874(3) 0.61974(13) 0.31898(12) 0.0088(6) Uani 1 1 d . .
O1 O 0.3915(2) 0.55508(13) 0.22956(10) 0.0168(6) Uani 1 1 d . .
O2 O 0.3235(2) 0.47769(12) 0.36593(11) 0.0178(6) Uani 1 1 d . .
O3 O 0.6823(3) 0.44614(14) 0.28476(12) 0.0251(7) Uani 1 1 d . .
C1 C 0.4523(3) 0.55670(16) 0.26853(14) 0.0118(7) Uani 1 1 d . .
C2 C 0.4116(3) 0.50323(16) 0.35607(15) 0.0114(7) Uani 1 1 d . .
C3 C 0.6328(3) 0.48623(17) 0.30332(15) 0.0131(8) Uani 1 1 d . .
C4 C 0.3367(3) 0.68084(16) 0.41983(15) 0.0108(7) Uani 1 1 d . .
C5 C 0.2611(3) 0.70439(18) 0.46508(15) 0.0137(8) Uani 1 1 d . .
C6 C 0.2530(4) 0.6752(2) 0.51548(17) 0.0226(9) Uani 1 1 d . .
H6 H 0.2950 0.6389 0.5206 0.027 Uiso 1 1 calc R U
C7 C 0.1836(4) 0.6987(2) 0.55835(18) 0.0285(11) Uani 1 1 d . .
H7 H 0.1788 0.6788 0.5927 0.034 Uiso 1 1 calc R U
C8 C 0.1221(4) 0.7511(2) 0.55081(19) 0.0298(11) Uani 1 1 d . .
H8 H 0.0759 0.7674 0.5803 0.036 Uiso 1 1 calc R U
C9 C 0.1270(4) 0.7799(2) 0.5009(2) 0.0274(10) Uani 1 1 d . .
H9 H 0.0829 0.8156 0.4957 0.033 Uiso 1 1 calc R U
C10 C 0.1968(3) 0.75671(18) 0.45817(18) 0.0191(9) Uani 1 1 d . .
H10 H 0.2006 0.7768 0.4238 0.023 Uiso 1 1 calc R U
C11 C 0.6580(3) 0.51187(16) 0.45082(15) 0.0115(7) Uani 1 1 d . .
C12 C 0.7356(3) 0.51684(17) 0.49638(15) 0.0132(8) Uani 1 1 d . .
H12 H 0.7312 0.4878 0.5246 0.016 Uiso 1 1 calc R U
C13 C 0.8184(3) 0.56232(16) 0.50183(15) 0.0119(7) Uani 1 1 d . .
C14 C 0.8278(3) 0.60272(16) 0.45710(15) 0.0109(7) Uani 1 1 d . .
C15 C 0.9204(3) 0.64705(17) 0.45425(16) 0.0135(8) Uani 1 1 d . .
H15 H 0.9761 0.6516 0.4841 0.016 Uiso 1 1 calc R U
C16 C 0.9298(3) 0.68249(17) 0.40978(15) 0.0131(8) Uani 1 1 d . .
H16 H 0.9926 0.7115 0.4090 0.016 Uiso 1 1 calc R U
C17 C 0.8486(3) 0.67794(16) 0.36377(14) 0.0104(7) Uani 1 1 d . .
C18 C 0.7597(3) 0.63251(16) 0.36404(14) 0.0098(7) Uani 1 1 d . .
C19 C 0.7481(3) 0.59533(16) 0.41152(14) 0.0090(7) Uani 1 1 d . .
C20 C 0.8579(3) 0.71437(15) 0.31570(15) 0.0103(7) Uani 1 1 d . .
C21 C 0.7861(3) 0.69918(16) 0.27139(15) 0.0111(7) Uani 1 1 d . .
H21 H 0.7913 0.7221 0.2386 0.013 Uiso 1 1 calc R U
C22 C 0.7055(3) 0.65117(17) 0.27274(15) 0.0113(7) Uani 1 1 d . .
C23 C 0.5700(3) 0.46148(16) 0.44866(16) 0.0162(8) Uani 1 1 d . .
H23A H 0.4861 0.4767 0.4462 0.024 Uiso 1 1 calc R U
H23B H 0.5786 0.4376 0.4821 0.024 Uiso 1 1 calc R U
H23C H 0.5876 0.4371 0.4162 0.024 Uiso 1 1 calc R U
C24 C 0.6409(4) 0.63429(18) 0.22045(15) 0.0158(8) Uani 1 1 d . .
H24A H 0.6498 0.5918 0.2143 0.024 Uiso 1 1 calc R U
H24B H 0.6769 0.6558 0.1894 0.024 Uiso 1 1 calc R U
H24C H 0.5537 0.6442 0.2235 0.024 Uiso 1 1 calc R U
C25 C 0.8925(3) 0.56663(17) 0.55334(15) 0.0129(8) Uani 1 1 d . .
C26 C 0.8958(4) 0.61786(18) 0.58401(16) 0.0177(8) Uani 1 1 d . .
H26 H 0.8573 0.6524 0.5703 0.021 Uiso 1 1 calc R U
C27 C 0.9549(4) 0.61923(19) 0.63485(16) 0.0232(9) Uani 1 1 d . .
H27 H 0.9543 0.6542 0.6564 0.028 Uiso 1 1 calc R U
C28 C 1.0144(4) 0.5694(2) 0.65385(16) 0.0235(10) Uani 1 1 d . .
H28 H 1.0558 0.5705 0.6884 0.028 Uiso 1 1 calc R U
C29 C 1.0144(4) 0.5179(2) 0.62292(17) 0.0219(9) Uani 1 1 d . .
H29 H 1.0565 0.4840 0.6359 0.026 Uiso 1 1 calc R U
C30 C 0.9524(4) 0.51632(18) 0.57284(15) 0.0174(8) Uani 1 1 d . .
H30 H 0.9507 0.4810 0.5518 0.021 Uiso 1 1 calc R U
C31 C 0.9458(3) 0.76400(16) 0.31091(15) 0.0116(7) Uani 1 1 d . .
C32 C 1.0121(3) 0.77147(16) 0.26183(15) 0.0133(8) Uani 1 1 d . .
H32 H 0.9975 0.7458 0.2315 0.016 Uiso 1 1 calc R U
C33 C 1.0985(4) 0.81584(17) 0.25705(16) 0.0152(8) Uani 1 1 d . .
H33 H 1.1425 0.8203 0.2235 0.018 Uiso 1 1 calc R U
C34 C 1.1216(4) 0.85375(17) 0.30047(17) 0.0180(8) Uani 1 1 d . .
H34 H 1.1827 0.8834 0.2972 0.022 Uiso 1 1 calc R U
C35 C 1.0545(4) 0.84813(17) 0.34906(15) 0.0190(8) Uani 1 1 d . .
H35 H 1.0685 0.8745 0.3789 0.023 Uiso 1 1 calc R U
C36 C 0.9674(4) 0.80409(17) 0.35387(16) 0.0156(8) Uani 1 1 d . .
H36 H 0.9212 0.8010 0.3870 0.019 Uiso 1 1 calc R U

loop_
_atom_site_aniso_label
_atom_site_aniso_U_11
_atom_site_aniso_U_22
_atom_site_aniso_U_33
_atom_site_aniso_U_23
_atom_site_aniso_U_13
_atom_site_aniso_U_12
Re1 0.00670(6) 0.01095(7) 0.00773(6) -0.00149(6) -0.00040(6) 0.00027(6)
N1 0.0157(16) 0.0154(16) 0.0134(15) -0.0024(13) -0.0019(14) 0.0044(14)
N2 0.0136(16) 0.0159(15) 0.0106(15) 0.0012(12) -0.0021(12) 0.0021(12)
N3 0.0102(14) 0.0137(15) 0.0076(13) -0.0003(11) -0.0006(13) -0.0004(13)
N4 0.0099(15) 0.0174(17) 0.0094(15) -0.0010(13) 0.0013(12) 0.0000(13)
N5 0.0081(14) 0.0110(14) 0.0093(13) -0.0014(13) 0.0013(11) 0.0006(13)
N6 0.0052(14) 0.0136(15) 0.0075(14) -0.0011(11) -0.0008(11) 0.0023(12)
O1 0.0120(13) 0.0232(14) 0.0152(13) -0.0033(12) -0.0036(11) 0.0023(12)
O2 0.0121(14) 0.0200(15) 0.0213(15) -0.0010(12) 0.0020(12) -0.0021(12)
O3 0.0196(15) 0.0250(16) 0.0307(16) -0.0086(15) 0.0030(13) 0.0070(14)
C1 0.0095(16) 0.0121(16) 0.0138(17) -0.0014(14) -0.0012(15) 0.0021(17)
C2 0.0149(18) 0.0104(18) 0.0089(16) 0.0008(14) -0.0016(14) 0.0003(15)
C3 0.0097(17) 0.019(2) 0.0102(17) -0.0013(15) -0.0029(15) -0.0011(16)
C4 0.0057(16) 0.0140(18) 0.0127(17) -0.0031(14) -0.0035(14) -0.0014(14)
C5 0.0049(17) 0.022(2) 0.0146(18) -0.0075(16) 0.0002(15) -0.0003(15)
C6 0.018(2) 0.032(2) 0.018(2) -0.0055(18) -0.0009(17) 0.0061(18)
C7 0.016(2) 0.056(3) 0.014(2) -0.009(2) 0.0015(17) 0.003(2)
C8 0.0091(19) 0.050(3) 0.030(2) -0.025(2) 0.0010(18) 0.001(2)
C9 0.0110(19) 0.031(2) 0.041(3) -0.019(2) 0.0005(19) 0.0021(18)
C10 0.0120(19) 0.021(2) 0.024(2) -0.0088(17) -0.0028(17) 0.0003(16)
C11 0.0097(17) 0.0126(18) 0.0123(17) 0.0005(14) 0.0018(14) 0.0027(15)
C12 0.0129(18) 0.0189(19) 0.0078(17) 0.0042(15) 0.0009(15) 0.0033(15)
C13 0.0108(17) 0.0150(19) 0.0098(17) -0.0005(14) 0.0005(14) 0.0030(14)
C14 0.0084(17) 0.0136(18) 0.0106(17) -0.0010(14) -0.0009(14) 0.0020(15)
C15 0.0077(17) 0.019(2) 0.0140(18) -0.0017(15) -0.0039(14) -0.0020(15)
C16 0.0087(18) 0.0165(19) 0.0140(18) -0.0004(15) -0.0019(14) -0.0018(15)
C17 0.0080(17) 0.0132(18) 0.0101(17) -0.0003(14) 0.0019(14) 0.0018(14)
C18 0.0072(16) 0.0138(18) 0.0083(17) -0.0018(14) 0.0027(14) 0.0035(14)
C19 0.0055(16) 0.0132(17) 0.0084(16) -0.0007(14) 0.0015(14) 0.0018(14)
C20 0.0078(17) 0.0096(17) 0.0135(17) -0.0022(14) 0.0033(14) 0.0025(14)
C21 0.0091(17) 0.0142(18) 0.0101(16) 0.0022(15) 0.0026(13) 0.0035(15)
C22 0.0056(17) 0.0169(19) 0.0115(17) -0.0011(15) 0.0021(14) 0.0036(15)
C23 0.016(2) 0.016(2) 0.0168(19) 0.0062(15) -0.0056(15) -0.0046(15)
C24 0.0154(19) 0.023(2) 0.0094(17) 0.0032(15) -0.0002(15) -0.0039(17)
C25 0.0075(17) 0.022(2) 0.0094(17) 0.0022(15) 0.0008(14) -0.0006(15)
C26 0.017(2) 0.020(2) 0.016(2) 0.0016(16) -0.0032(16) 0.0015(17)
C27 0.023(2) 0.030(2) 0.016(2) -0.0025(17) -0.0013(19) -0.004(2)
C28 0.018(2) 0.043(3) 0.0096(19) 0.0003(17) -0.0053(15) 0.0010(18)
C29 0.018(2) 0.032(2) 0.015(2) 0.0059(18) -0.0039(16) 0.0090(18)
C30 0.0182(19) 0.021(2) 0.0126(18) 0.0018(15) 0.0022(17) 0.0053(18)
C31 0.0082(16) 0.0123(17) 0.0142(17) 0.0019(14) -0.0007(15) 0.0022(15)
C32 0.0142(19) 0.0128(18) 0.0128(18) 0.0001(15) -0.0016(15) 0.0024(15)
C33 0.0152(19) 0.0176(19) 0.0128(19) 0.0053(15) 0.0054(15) 0.0025(16)
C34 0.016(2) 0.0115(19) 0.027(2) 0.0019(16) 0.0014(17) -0.0010(16)
C35 0.028(2) 0.0127(18) 0.0159(18) -0.0031(14) -0.0012(18) 0.0001(18)
C36 0.0127(19) 0.021(2) 0.0136(17) -0.0019(15) 0.0040(15) 0.0011(16)

loop_
_atom_type_symbol
_atom_type_description
_atom_type_scat_dispersion_real
_atom_type_scat_dispersion_imag
_atom_type_scat_source
C C 0.0033 0.0016 'International Tables Vol C Tables 4.2.6.8 and 6.1.1.4'
H H 0.0000 0.0000 'International Tables Vol C Tables 4.2.6.8 and 6.1.1.4'
N N 0.0061 0.0033 'International Tables Vol C Tables 4.2.6.8 and 6.1.1.4'
O O 0.0106 0.0060 'International Tables Vol C Tables 4.2.6.8 and 6.1.1.4'
Re Re -1.0185 7.2310 'International Tables Vol C Tables 4.2.6.8 and 6.1.1.4'

loop_
_geom_angle_atom_site_label_1
_geom_angle_atom_site_label_2
_geom_angle_atom_site_label_3
_geom_angle
C1 Re1 C2 80.94(16)
C1 Re1 C3 88.20(15)
C2 Re1 C3 91.44(16)
C1 Re1 N3 93.17(13)
C2 Re1 N3 89.11(14)
C3 Re1 N3 178.59(14)
C1 Re1 N6 101.30(13)
C2 Re1 N6 170.90(13)
C3 Re1 N6 97.43(14)
N3 Re1 N6 81.97(11)
C1 Re1 N5 176.93(14)
C2 Re1 N5 102.12(13)
C3 Re1 N5 91.83(13)
N3 Re1 N5 86.78(11)
N6 Re1 N5 75.65(11)
N2 N1 C4 105.2(3)
N3 N2 N1 108.7(3)
N2 N3 N4 110.8(3)
N2 N3 Re1 121.5(2)
N4 N3 Re1 127.1(2)
C4 N4 N3 103.0(3)
C11 N5 C19 118.2(3)
C11 N5 Re1 127.3(2)
C19 N5 Re1 114.5(2)
C22 N6 C18 117.7(3)
C22 N6 Re1 128.0(2)
C18 N6 Re1 114.1(2)
O1 C1 Re1 174.7(3)
O2 C2 Re1 173.0(3)
O3 C3 Re1 178.7(4)
N4 C4 N1 112.3(3)
N4 C4 C5 124.6(3)
N1 C4 C5 123.0(3)
C10 C5 C6 118.7(4)
C10 C5 C4 120.2(4)
C6 C5 C4 121.1(4)
C7 C6 C5 120.4(4)
C7 C6 H6 119.8
C5 C6 H6 119.8
C8 C7 C6 119.8(4)
C8 C7 H7 120.1
C6 C7 H7 120.1
C9 C8 C7 120.5(4)
C9 C8 H8 119.7
C7 C8 H8 119.7
C8 C9 C10 119.7(4)
C8 C9 H9 120.1
C10 C9 H9 120.1
C9 C10 C5 120.8(4)
C9 C10 H10 119.6
C5 C10 H10 119.6
N5 C11 C12 121.3(3)
N5 C11 C23 120.0(3)
C12 C11 C23 118.6(3)
C13 C12 C11 122.3(3)
C13 C12 H12 118.9
C11 C12 H12 118.9
C12 C13 C14 117.2(3)
C12 C13 C25 119.0(3)
C14 C13 C25 123.8(3)
C19 C14 C13 118.3(3)
C19 C14 C15 118.7(3)
C13 C14 C15 122.8(3)
C16 C15 C14 120.9(3)
C16 C15 H15 119.6
C14 C15 H15 119.6
C15 C16 C17 122.2(3)
C15 C16 H16 118.9
C17 C16 H16 118.9
C18 C17 C16 118.3(3)
C18 C17 C20 118.2(3)
C16 C17 C20 123.3(3)
N6 C18 C17 122.8(3)
N6 C18 C19 117.5(3)
C17 C18 C19 119.6(3)
N5 C19 C14 122.6(3)
N5 C19 C18 117.2(3)
C14 C19 C18 120.2(3)
C21 C20 C17 116.8(3)
C21 C20 C31 119.9(3)
C17 C20 C31 123.2(3)
C20 C21 C22 122.4(3)
C20 C21 H21 118.8
C22 C21 H21 118.8
N6 C22 C21 121.7(3)
N6 C22 C24 120.0(3)
C21 C22 C24 118.3(3)
C11 C23 H23A 109.5
C11 C23 H23B 109.5
H23A C23 H23B 109.5
C11 C23 H23C 109.5
H23A C23 H23C 109.5
H23B C23 H23C 109.5
C22 C24 H24A 109.5
C22 C24 H24B 109.5
H24A C24 H24B 109.5
C22 C24 H24C 109.5
H24A C24 H24C 109.5
H24B C24 H24C 109.5
C26 C25 C30 119.6(3)
C26 C25 C13 121.3(3)
C30 C25 C13 118.9(3)
C25 C26 C27 120.5(4)
C25 C26 H26 119.8
C27 C26 H26 119.8
C28 C27 C26 119.7(4)
C28 C27 H27 120.2
C26 C27 H27 120.2
C27 C28 C29 120.5(4)
C27 C28 H28 119.7
C29 C28 H28 119.7
C28 C29 C30 119.6(4)
C28 C29 H29 120.2
C30 C29 H29 120.2
C29 C30 C25 120.1(4)
C29 C30 H30 120.0
C25 C30 H30 120.0
C32 C31 C36 117.7(3)
C32 C31 C20 119.4(3)
C36 C31 C20 122.9(3)
C33 C32 C31 120.7(4)
C33 C32 H32 119.7
C31 C32 H32 119.7
C34 C33 C32 120.9(4)
C34 C33 H33 119.6
C32 C33 H33 119.6
C33 C34 C35 119.4(4)
C33 C34 H34 120.3
C35 C34 H34 120.3
C36 C35 C34 119.9(4)
C36 C35 H35 120.1
C34 C35 H35 120.1
C35 C36 C31 121.4(3)
C35 C36 H36 119.3
C31 C36 H36 119.3

loop_
_geom_bond_atom_site_label_1
_geom_bond_atom_site_label_2
_geom_bond_distance
Re1 C1 1.907(3)
Re1 C2 1.918(4)
Re1 C3 1.934(4)
Re1 N3 2.172(3)
Re1 N6 2.199(3)
Re1 N5 2.200(3)
N1 N2 1.328(4)
N1 C4 1.343(5)
N2 N3 1.323(4)
N3 N4 1.352(4)
N4 C4 1.340(5)
N5 C11 1.346(5)
N5 C19 1.377(5)
N6 C22 1.343(5)
N6 C18 1.378(4)
O1 C1 1.154(4)
O2 C2 1.147(5)
O3 C3 1.150(5)
C4 C5 1.472(5)
C5 C10 1.389(6)
C5 C6 1.392(6)
C6 C7 1.391(6)
C6 H6 0.9500
C7 C8 1.376(7)
C7 H7 0.9500
C8 C9 1.376(7)
C8 H8 0.9500
C9 C10 1.388(6)
C9 H9 0.9500
C10 H10 0.9500
C11 C12 1.395(5)
C11 C23 1.494(5)
C12 C13 1.378(5)
C12 H12 0.9500
C13 C14 1.423(5)
C13 C25 1.490(5)
C14 C19 1.415(5)
C14 C15 1.427(5)
C15 C16 1.348(5)
C15 H15 0.9500
C16 C17 1.427(5)
C16 H16 0.9500
C17 C18 1.415(5)
C17 C20 1.432(5)
C18 C19 1.432(5)
C20 C21 1.372(5)
C20 C31 1.484(5)
C21 C22 1.400(5)
C21 H21 0.9500
C22 C24 1.499(5)
C23 H23A 0.9800
C23 H23B 0.9800
C23 H23C 0.9800
C24 H24A 0.9800
C24 H24B 0.9800
C24 H24C 0.9800
C25 C26 1.380(5)
C25 C30 1.397(5)
C26 C27 1.390(5)
C26 H26 0.9500
C27 C28 1.382(6)
C27 H27 0.9500
C28 C29 1.388(6)
C28 H28 0.9500
C29 C30 1.389(5)
C29 H29 0.9500
C30 H30 0.9500
C31 C32 1.402(5)
C31 C36 1.402(5)
C32 C33 1.384(5)
C32 H32 0.9500
C33 C34 1.382(6)
C33 H33 0.9500
C34 C35 1.392(5)
C34 H34 0.9500
C35 C36 1.384(6)
C35 H35 0.9500
C36 H36 0.9500
